data_7234096
loop_
_publ_author_name
'Junqing Zhang'
'Hongfeng Li'
'Peng Chen'
'Wenbin Sun'
'Ting Gao'
'Pengfei Yan'

_publ_section_title
;
 A new strategy for achieving white-light emission of lanthanide
 complexes: effective control of energy transfer from blue-emissive
 fluorophore to Eu(iii) centres
;
_journal_name_full 'Journal of Materials Chemistry C'
_journal_page_first 1799
_journal_page_last 1806
_journal_paper_doi 10.1039/C4TC02512A
_journal_volume 3
_journal_year 2015
_chemical_formula_sum 'C43 H30 Eu N3 O14'
_chemical_formula_weight 964.66
_space_group_IT_number 15
_space_group_name_Hall '-C 2yc'
_space_group_name_H-M_alt 'C 1 2/c 1'
_symmetry_cell_setting monoclinic
_symmetry_space_group_name_H-M 'C 1 2/c 1'
_atom_sites_solution_hydrogens geom
_atom_sites_solution_primary direct
_atom_sites_solution_secondary difmap
_cell_angle_alpha 90.00
_cell_angle_beta 103.67(3)
_cell_angle_gamma 90.00
_cell_formula_units_Z 4
_cell_length_a 26.117(5)
_cell_length_b 18.276(4)
_cell_length_c 7.8689(16)
_cell_measurement_reflns_used 6020
_cell_measurement_temperature 293(2)
_cell_measurement_theta_max 28.5
_cell_measurement_theta_min 2.9
_cell_volume 3649.5(14)
_computing_cell_refinement 'CrysAlis PRO (Agilent, 2011)'
_computing_data_collection 'CrysAlis PRO (Agilent, 2011)'
_computing_data_reduction 'CrysAlis PRO (Agilent, 2011)'
_computing_molecular_graphics 'Bruker SHELXTL'
_computing_publication_material 'Bruker SHELXTL'
_computing_structure_refinement 'SHELXL-97 (Sheldrick, 1997)'
_computing_structure_solution 'SHELXS-97 (Sheldrick, 1990)'
_diffrn_ambient_temperature 293(2)
_diffrn_detector_area_resol_mean 16.1954
_diffrn_measured_fraction_theta_full 0.981
_diffrn_measured_fraction_theta_max 0.843
_diffrn_measurement_device_type 'Xcalibur, Eos'
_diffrn_radiation_monochromator graphite
_diffrn_radiation_source 'Enhance (Mo) X-ray Source'
_diffrn_radiation_type MoK\a
_diffrn_radiation_wavelength 0.71073
_diffrn_reflns_av_R_equivalents 0.0252
_diffrn_reflns_av_sigmaI/netI 0.0450
_diffrn_reflns_limit_h_max 32
_diffrn_reflns_limit_h_min -30
_diffrn_reflns_limit_k_max 19
_diffrn_reflns_limit_k_min -23
_diffrn_reflns_limit_l_max 10
_diffrn_reflns_limit_l_min -8
_diffrn_reflns_number 6142
_diffrn_reflns_theta_full 25.50
_diffrn_reflns_theta_max 27.46
_diffrn_reflns_theta_min 3.16
_exptl_absorpt_coefficient_mu 1.800
_exptl_absorpt_correction_T_max 0.914
_exptl_absorpt_correction_T_min 0.898
_exptl_absorpt_correction_type multi-scan
_exptl_absorpt_process_details
;
CrysAlisPro, Agilent Technologies,
Version 1.171.36.20 (release 27-06-2012 CrysAlis171 .NET)
(compiled Jul 11 2012,15:38:31)
Empirical absorption correction using spherical harmonics,
 implemented in SCALE3 ABSPACK scaling algorithm.
;
_exptl_crystal_colour colorless
_exptl_crystal_density_diffrn 1.756
_exptl_crystal_density_method 'not measured'
_exptl_crystal_description needle
_exptl_crystal_F_000 1936
_exptl_crystal_size_max 0.15
_exptl_crystal_size_mid 0.05
_exptl_crystal_size_min 0.05
_refine_diff_density_max 0.442
_refine_diff_density_min -0.691
_refine_diff_density_rms 0.079
_refine_ls_extinction_method none
_refine_ls_goodness_of_fit_ref 1.078
_refine_ls_hydrogen_treatment mixed
_refine_ls_matrix_type full
_refine_ls_number_parameters 351
_refine_ls_number_reflns 3533
_refine_ls_number_restraints 0
_refine_ls_restrained_S_all 1.078
_refine_ls_R_factor_all 0.0457
_refine_ls_R_factor_gt 0.0347
_refine_ls_shift/su_max 0.001
_refine_ls_shift/su_mean 0.000
_refine_ls_structure_factor_coef Fsqd
_refine_ls_weighting_details 'calc w=1/[\s^2^(Fo^2^)+(0.0267P)^2^+4.0279P] where P=(Fo^2^+2Fc^2^)/3'
_refine_ls_weighting_scheme calc
_refine_ls_wR_factor_gt 0.0704
_refine_ls_wR_factor_ref 0.0760
_reflns_number_gt 3013
_reflns_number_total 3533
_reflns_threshold_expression >2sigma(I)
_cod_data_source_file J-Mater-Chem-C-2015-3-1799.cif
_cod_data_source_block dd
_cod_original_cell_volume 3649.5(13)
_cod_original_sg_symbol_H-M C2/c
_cod_database_code 7234096

loop_
_symmetry_equiv_pos_as_xyz
'x, y, z'
'-x, y, -z+1/2'
'x+1/2, y+1/2, z'
'-x+1/2, y+1/2, -z+1/2'
'-x, -y, -z'
'x, -y, z-1/2'
'-x+1/2, -y+1/2, -z'
'x+1/2, -y+1/2, z-1/2'

loop_
_atom_site_label
_atom_site_type_symbol
_atom_site_fract_x
_atom_site_fract_y
_atom_site_fract_z
_atom_site_U_iso_or_equiv
_atom_site_adp_type
_atom_site_occupancy
_atom_site_symmetry_multiplicity
_atom_site_calc_flag
_atom_site_refinement_flags
_atom_site_disorder_assembly
_atom_site_disorder_group
Eu1 Eu 0.0000 0.040199(14) 0.7500 0.04025(11) Uani 1 2 d S . .
O1 O 0.0838(2) 0.3650(4) 1.2127(8) 0.0636(18) Uani 0.50 1 d P . .
O2 O -0.0703(2) 0.3120(3) 0.8329(7) 0.0545(15) Uani 0.50 1 d P . .
O3 O 0.0374(2) 0.2430(3) 0.8022(6) 0.0437(13) Uani 0.50 1 d P . .
O4 O 0.01012(14) 0.14534(14) 0.9395(4) 0.0529(8) Uani 1 1 d . . .
O5 O 0.2244(2) 0.03577(19) 0.7689(6) 0.0992(14) Uani 1 1 d . . .
O6 O 0.11395(13) 0.1944(2) 0.4248(5) 0.0917(13) Uani 1 1 d . . .
O7 O 0.09078(11) 0.07708(16) 0.7427(3) 0.0500(7) Uani 1 1 d . . .
O8 O 0.05299(12) 0.00375(17) 0.5294(4) 0.0539(8) Uani 1 1 d . . .
O9 O 0.0000 -0.0907(2) 0.7500 0.135(3) Uani 1 2 d S . .
H9A H 0.0071 -0.1126 0.6607 0.203 Uiso 0.50 1 d PR B .
N1 N 0.17092(15) 0.1155(2) 0.5892(5) 0.0555(10) Uani 1 1 d . B .
N2 N 0.0053(3) 0.3384(4) 1.0321(8) 0.0340(14) Uani 0.50 1 d P . .
C1 C 0.0710(4) 0.5168(7) 1.1640(14) 0.059(3) Uani 0.50 1 d P . .
H1 H 0.1034 0.5016 1.2413 0.071 Uiso 0.50 1 d PR . .
C2 C 0.0599(6) 0.5908(7) 1.1351(19) 0.062(4) Uani 0.50 1 d P . .
H2 H 0.0850 0.6249 1.1881 0.094 Uiso 0.50 1 calc P . .
C3 C 0.0141(7) 0.6149(8) 1.033(2) 0.078(4) Uani 0.50 1 d P . .
H3 H 0.0077 0.6649 1.0198 0.117 Uiso 0.50 1 calc P . .
C4 C -0.0247(3) 0.5641(4) 0.9450(10) 0.047(3) Uani 0.50 1 d PG . .
C5 C -0.0725(4) 0.5869(3) 0.8390(11) 0.073(4) Uani 0.50 1 d PG . .
H5 H -0.0799 0.6366 0.8236 0.109 Uiso 0.50 1 calc P . .
C6 C -0.1091(3) 0.5354(4) 0.7561(9) 0.071(3) Uani 0.50 1 d PG . .
H6 H -0.1411 0.5507 0.6852 0.106 Uiso 0.50 1 calc P . .
C7 C -0.0981(2) 0.4612(4) 0.7793(8) 0.051(2) Uani 0.50 1 d PG . .
H7 H -0.1226 0.4268 0.7238 0.076 Uiso 0.50 1 calc P . .
C8 C -0.0503(3) 0.4384(3) 0.8852(9) 0.036(3) Uani 0.50 1 d PG . .
C9 C -0.0137(2) 0.4899(4) 0.9681(9) 0.040(3) Uani 0.50 1 d PG . .
C10 C 0.0343(4) 0.4666(5) 1.0822(15) 0.040(3) Uani 0.50 1 d P . .
C11 C 0.0438(4) 0.3867(6) 1.1141(13) 0.042(2) Uani 0.50 1 d P . .
C12 C -0.0409(4) 0.3596(6) 0.9101(12) 0.037(2) Uani 0.50 1 d P . .
C13 C 0.0114(3) 0.2604(4) 1.0722(9) 0.0402(18) Uani 0.50 1 d P . .
H13A H -0.0209 0.2422 1.0971 0.048 Uiso 0.50 1 calc PR A 2
H13B H 0.0394 0.2539 1.1768 0.048 Uiso 0.50 1 calc PR A 2
C14 C 0.0483(5) 0.1790(8) 1.0049(16) 0.083(3) Uani 0.50 1 d P B 1
H14A H 0.0390 0.2182 1.0731 0.124 Uiso 0.50 1 calc P C 1
H14B H 0.0637 0.1988 0.9156 0.124 Uiso 0.50 1 calc P D 1
H14C H 0.0732 0.1473 1.0794 0.124 Uiso 0.50 1 calc P E 1
C29 C 0.0239(3) 0.2156(4) 0.9266(10) 0.0339(16) Uani 0.50 1 d P B 2
C15 C 0.2985(2) 0.1463(3) 0.9075(6) 0.0659(14) Uani 1 1 d . . .
H15A H 0.3077 0.0988 0.9453 0.079 Uiso 1 1 calc R . .
C16 C 0.3321(2) 0.2044(4) 0.9734(6) 0.0736(16) Uani 1 1 d . . .
H16A H 0.3635 0.1952 1.0551 0.088 Uiso 1 1 calc R . .
C17 C 0.3197(2) 0.2730(4) 0.9201(6) 0.0716(15) Uani 1 1 d . . .
H17A H 0.3425 0.3110 0.9657 0.086 Uiso 1 1 calc R . .
C18 C 0.27260(18) 0.2886(3) 0.7964(6) 0.0550(12) Uani 1 1 d . . .
C19 C 0.2579(3) 0.3605(3) 0.7362(7) 0.0720(15) Uani 1 1 d . . .
H19A H 0.2800 0.3995 0.7794 0.086 Uiso 1 1 calc R . .
C20 C 0.2127(3) 0.3730(3) 0.6179(8) 0.0818(17) Uani 1 1 d . . .
H20A H 0.2040 0.4206 0.5798 0.098 Uiso 1 1 calc R . .
C21 C 0.1786(2) 0.3161(3) 0.5516(6) 0.0650(14) Uani 1 1 d . . .
H21A H 0.1471 0.3259 0.4710 0.078 Uiso 1 1 calc R . .
C22 C 0.19131(16) 0.2451(2) 0.6046(5) 0.0445(10) Uani 1 1 d . . .
C23 C 0.23845(15) 0.2307(2) 0.7287(5) 0.0419(10) Uani 1 1 d . . .
C24 C 0.25168(16) 0.1590(2) 0.7867(5) 0.0468(10) Uani 1 1 d . . .
C25 C 0.2162(2) 0.0988(3) 0.7191(6) 0.0598(12) Uani 1 1 d . . .
C26 C 0.15523(18) 0.1859(3) 0.5319(6) 0.0548(12) Uani 1 1 d . . .
C27 C 0.09065(18) 0.0458(2) 0.6022(5) 0.0489(10) Uani 1 1 d . B .
C28 C 0.1360(2) 0.0560(3) 0.5135(7) 0.0777(17) Uani 1 1 d . . .
H28A H 0.1562 0.0110 0.5232 0.093 Uiso 1 1 calc R B .
H28B H 0.1218 0.0657 0.3902 0.093 Uiso 1 1 calc R . .
H4A H -0.0151 0.1781 0.8752 0.117 Uiso 1 1 d R F 1

loop_
_atom_site_aniso_label
_atom_site_aniso_U_11
_atom_site_aniso_U_22
_atom_site_aniso_U_33
_atom_site_aniso_U_23
_atom_site_aniso_U_13
_atom_site_aniso_U_12
Eu1 0.0721(2) 0.01851(14) 0.04125(17) 0.000 0.03549(14) 0.000
O1 0.055(4) 0.072(5) 0.053(4) -0.006(4) -0.009(3) 0.012(4)
O2 0.053(3) 0.041(3) 0.064(4) -0.012(3) 0.004(3) -0.011(3)
O3 0.072(3) 0.024(3) 0.041(3) 0.002(2) 0.025(3) -0.010(3)
O4 0.103(2) 0.0215(14) 0.0387(15) -0.0013(13) 0.0259(16) -0.0071(16)
O5 0.152(4) 0.043(2) 0.111(3) 0.011(2) 0.046(3) 0.009(2)
O6 0.059(2) 0.129(4) 0.078(2) -0.022(2) -0.0032(19) 0.019(2)
O7 0.0685(18) 0.0445(17) 0.0460(15) -0.0082(14) 0.0315(14) -0.0116(15)
O8 0.0654(18) 0.0509(18) 0.0558(17) -0.0166(15) 0.0350(15) -0.0132(16)
O9 0.353(10) 0.024(2) 0.032(2) 0.000 0.052(4) 0.000
N1 0.060(2) 0.058(2) 0.059(2) -0.015(2) 0.0348(19) -0.015(2)
N2 0.045(4) 0.018(3) 0.036(3) -0.006(3) 0.005(3) 0.004(3)
C1 0.058(7) 0.068(8) 0.055(7) -0.018(6) 0.021(6) -0.016(7)
C2 0.089(10) 0.039(8) 0.067(8) -0.026(7) 0.035(7) -0.039(8)
C3 0.117(13) 0.043(8) 0.090(11) -0.013(8) 0.057(9) -0.008(10)
C4 0.083(9) 0.022(6) 0.048(6) -0.006(6) 0.041(6) 0.002(7)
C5 0.106(12) 0.049(8) 0.077(9) 0.026(8) 0.048(9) 0.036(8)
C6 0.089(8) 0.071(8) 0.057(6) 0.015(6) 0.025(5) 0.042(7)
C7 0.052(6) 0.057(7) 0.043(5) 0.006(5) 0.010(4) 0.006(5)
C8 0.044(6) 0.026(6) 0.037(5) 0.002(6) 0.010(4) 0.007(6)
C9 0.061(8) 0.026(6) 0.039(7) -0.001(5) 0.027(6) 0.013(7)
C10 0.053(5) 0.023(6) 0.051(6) -0.028(5) 0.023(4) -0.018(6)
C11 0.050(6) 0.044(6) 0.036(5) -0.002(5) 0.018(4) 0.002(5)
C12 0.045(6) 0.033(6) 0.035(5) 0.003(5) 0.014(4) 0.003(5)
C13 0.063(5) 0.021(4) 0.038(4) 0.001(3) 0.014(4) 0.012(4)
C14 0.092(9) 0.078(9) 0.079(8) 0.004(7) 0.022(7) 0.022(8)
C29 0.040(4) 0.025(4) 0.035(4) -0.002(4) 0.007(3) 0.001(4)
C15 0.079(3) 0.072(4) 0.051(3) 0.014(3) 0.025(3) 0.031(3)
C16 0.058(3) 0.110(5) 0.052(3) -0.002(3) 0.012(2) 0.017(4)
C17 0.067(3) 0.096(5) 0.057(3) -0.022(3) 0.025(3) -0.016(3)
C18 0.061(3) 0.064(3) 0.047(2) -0.007(2) 0.026(2) -0.004(3)
C19 0.107(4) 0.049(3) 0.076(3) -0.006(3) 0.053(3) -0.013(3)
C20 0.136(5) 0.045(3) 0.082(4) 0.017(3) 0.060(4) 0.018(4)
C21 0.080(3) 0.070(4) 0.051(3) 0.019(3) 0.028(2) 0.028(3)
C22 0.054(2) 0.045(2) 0.039(2) 0.007(2) 0.0208(19) 0.012(2)
C23 0.046(2) 0.050(2) 0.035(2) 0.0040(19) 0.0210(18) 0.008(2)
C24 0.053(2) 0.051(3) 0.041(2) 0.008(2) 0.0205(19) 0.019(2)
C25 0.083(3) 0.046(3) 0.061(3) 0.002(2) 0.039(3) 0.009(3)
C26 0.053(3) 0.071(3) 0.047(2) -0.004(2) 0.025(2) 0.005(3)
C27 0.066(3) 0.038(2) 0.052(2) -0.002(2) 0.033(2) -0.003(2)
C28 0.089(4) 0.082(4) 0.082(3) -0.040(3) 0.060(3) -0.037(3)

loop_
_atom_type_symbol
_atom_type_description
_atom_type_scat_dispersion_real
_atom_type_scat_dispersion_imag
_atom_type_scat_source
C C 0.0033 0.0016 'International Tables Vol C Tables 4.2.6.8 and 6.1.1.4'
H H 0.0000 0.0000 'International Tables Vol C Tables 4.2.6.8 and 6.1.1.4'
Eu Eu -0.1578 3.6682 'International Tables Vol C Tables 4.2.6.8 and 6.1.1.4'
N N 0.0061 0.0033 'International Tables Vol C Tables 4.2.6.8 and 6.1.1.4'
O O 0.0106 0.0060 'International Tables Vol C Tables 4.2.6.8 and 6.1.1.4'

loop_
_geom_angle_atom_site_label_1
_geom_angle_atom_site_label_2
_geom_angle_atom_site_label_3
_geom_angle
_geom_angle_site_symmetry_1
_geom_angle_site_symmetry_3
O9 Eu1 O4 142.94(6) . .
O9 Eu1 O4 142.94(6) . 2_556
O4 Eu1 O4 74.13(12) . 2_556
O9 Eu1 O8 70.79(7) . 5_556
O4 Eu1 O8 140.92(11) . 5_556
O4 Eu1 O8 75.46(10) 2_556 5_556
O9 Eu1 O8 70.79(7) . 6_556
O4 Eu1 O8 75.46(10) . 6_556
O4 Eu1 O8 140.92(11) 2_556 6_556
O8 Eu1 O8 141.57(15) 5_556 6_556
O9 Eu1 O7 105.78(7) . 2_556
O4 Eu1 O7 74.59(11) . 2_556
O4 Eu1 O7 80.32(10) 2_556 2_556
O8 Eu1 O7 76.62(9) 5_556 2_556
O8 Eu1 O7 114.23(9) 6_556 2_556
O9 Eu1 O7 105.78(7) . .
O4 Eu1 O7 80.32(10) . .
O4 Eu1 O7 74.59(11) 2_556 .
O8 Eu1 O7 114.23(9) 5_556 .
O8 Eu1 O7 76.62(9) 6_556 .
O7 Eu1 O7 148.44(13) 2_556 .
O9 Eu1 O8 74.86(7) . 2_556
O4 Eu1 O8 77.58(10) . 2_556
O4 Eu1 O8 129.19(10) 2_556 2_556
O8 Eu1 O8 104.11(10) 5_556 2_556
O8 Eu1 O8 65.44(11) 6_556 2_556
O7 Eu1 O8 51.64(9) 2_556 2_556
O7 Eu1 O8 139.69(9) . 2_556
O9 Eu1 O8 74.86(7) . .
O4 Eu1 O8 129.19(10) . .
O4 Eu1 O8 77.58(10) 2_556 .
O8 Eu1 O8 65.44(11) 5_556 .
O8 Eu1 O8 104.11(9) 6_556 .
O7 Eu1 O8 139.69(9) 2_556 .
O7 Eu1 O8 51.64(9) . .
O8 Eu1 O8 149.72(14) 2_556 .
O9 Eu1 C27 92.03(8) . 2_556
O4 Eu1 C27 72.65(11) . 2_556
O4 Eu1 C27 103.99(12) 2_556 2_556
O8 Eu1 C27 91.73(11) 5_556 2_556
O8 Eu1 C27 89.60(12) 6_556 2_556
O7 Eu1 C27 25.51(10) 2_556 2_556
O7 Eu1 C27 152.04(10) . 2_556
O8 Eu1 C27 26.26(10) 2_556 2_556
O8 Eu1 C27 156.25(11) . 2_556
O9 Eu1 C27 92.03(8) . .
O4 Eu1 C27 103.99(12) . .
O4 Eu1 C27 72.65(11) 2_556 .
O8 Eu1 C27 89.60(12) 5_556 .
O8 Eu1 C27 91.73(11) 6_556 .
O7 Eu1 C27 152.04(10) 2_556 .
O7 Eu1 C27 25.51(10) . .
O8 Eu1 C27 156.25(11) 2_556 .
O8 Eu1 C27 26.26(10) . .
C27 Eu1 C27 175.94(17) 2_556 .
O9 Eu1 Eu1 69.522(9) . 5_556
O4 Eu1 Eu1 146.60(6) . 5_556
O4 Eu1 Eu1 73.95(6) 2_556 5_556
O8 Eu1 Eu1 33.53(6) 5_556 5_556
O8 Eu1 Eu1 127.11(7) 6_556 5_556
O7 Eu1 Eu1 109.19(7) 2_556 5_556
O7 Eu1 Eu1 82.04(6) . 5_556
O8 Eu1 Eu1 131.77(7) 2_556 5_556
O8 Eu1 Eu1 31.91(7) . 5_556
C27 Eu1 Eu1 124.99(9) 2_556 5_556
C27 Eu1 Eu1 56.72(9) . 5_556
O9 Eu1 H4A 155.6 . .
O4 Eu1 H4A 19.5 . .
O4 Eu1 H4A 59.3 2_556 .
O8 Eu1 H4A 121.5 5_556 .
O8 Eu1 H4A 94.4 6_556 .
O7 Eu1 H4A 61.7 2_556 .
O7 Eu1 H4A 88.8 . .
O8 Eu1 H4A 81.4 2_556 .
O8 Eu1 H4A 128.7 . .
C27 Eu1 H4A 67.9 2_556 .
C27 Eu1 H4A 108.2 . .
Eu1 Eu1 H4A 133.1 5_556 .
C5 O1 C11 46.6(10) 5_567 .
C12 O2 C2 34.4(8) . 5_567
C14 O4 C29 47.3(6) . .
C14 O4 Eu1 130.0(6) . .
C29 O4 Eu1 135.1(3) . .
C14 O4 H4A 108.3 . .
C29 O4 H4A 61.3 . .
Eu1 O4 H4A 102.4 . .
C27 O7 Eu1 95.4(3) . .
C27 O8 Eu1 144.8(2) . 5_556
C27 O8 Eu1 91.3(2) . .
Eu1 O8 Eu1 114.56(11) 5_556 .
Eu1 O9 H9A 117.6 . .
C26 N1 C25 124.8(4) . .
C26 N1 C28 116.8(4) . .
C25 N1 C28 118.4(4) . .
C3 N2 C11 85.6(11) 5_567 .
C3 N2 C12 38.2(9) 5_567 .
C11 N2 C12 123.8(8) . .
C3 N2 C13 154.8(12) 5_567 .
C11 N2 C13 119.6(7) . .
C12 N2 C13 116.6(7) . .
C3 N2 C4 50.3(10) 5_567 5_567
C11 N2 C4 35.4(6) . 5_567
C12 N2 C4 88.4(7) . 5_567
C13 N2 C4 155.0(6) . 5_567
C7 C1 C8 97.1(19) 5_567 5_567
C7 C1 C10 166(2) 5_567 .
C8 C1 C10 96.4(10) 5_567 .
C7 C1 C2 74.9(18) 5_567 .
C8 C1 C2 22.2(7) 5_567 .
C10 C1 C2 118.6(11) . .
C7 C1 C6 70.8(10) 5_567 5_567
C8 C1 C6 167.6(14) 5_567 5_567
C10 C1 C6 95.6(11) . 5_567
C2 C1 C6 145.7(12) . 5_567
C7 C1 C9 156(2) 5_567 5_567
C8 C1 C9 58.8(6) 5_567 5_567
C10 C1 C9 37.6(7) . 5_567
C2 C1 C9 81.0(8) . 5_567
C6 C1 C9 133.1(13) 5_567 5_567
C7 C1 H1 45.5 5_567 .
C8 C1 H1 142.4 5_567 .
C10 C1 H1 121.2 . .
C2 C1 H1 120.3 . .
C6 C1 H1 25.8 5_567 .
C9 C1 H1 158.7 5_567 .
C3 C2 C1 122.5(13) . .
C3 C2 O2 81.0(11) . 5_567
C1 C2 O2 156.3(13) . 5_567
C3 C2 H2 118.8 . .
C1 C2 H2 118.8 . .
O2 C2 H2 37.9 5_567 .
C2 C3 C4 120.3(12) . .
C2 C3 H3 119.9 . .
C4 C3 H3 119.9 . .
C10 C4 C11 119.4(17) 5_567 5_567
C10 C4 C9 39.5(14) 5_567 .
C11 C4 C9 158.5(7) 5_567 .
C10 C4 C5 80.6(13) 5_567 .
C11 C4 C5 40.0(6) 5_567 .
C9 C4 C5 120.0 . .
C10 C4 C3 157.2(19) 5_567 .
C11 C4 C3 82.5(9) 5_567 .
C9 C4 C3 118.0(9) . .
C5 C4 C3 122.0(9) . .
C10 C4 C9 74.2(15) 5_567 5_567
C11 C4 C9 164.5(8) 5_567 5_567
C9 C4 C9 34.8(6) . 5_567
C5 C4 C9 154.7(6) . 5_567
C3 C4 C9 83.3(8) . 5_567
C10 C4 N2 165.4(17) 5_567 5_567
C11 C4 N2 47.7(6) 5_567 5_567
C9 C4 N2 152.1(6) . 5_567
C5 C4 N2 87.5(6) . 5_567
C3 C4 N2 34.8(6) . 5_567
C9 C4 N2 117.7(5) 5_567 5_567
C4 C5 C6 120.0 . .
C4 C5 H5 120.0 . .
C6 C5 H5 120.0 . .
C7 C6 C5 120.0 . .
C7 C6 H6 120.0 . .
C5 C6 H6 120.0 . .
C6 C7 C8 120.0 . .
C6 C7 H7 120.0 . .
C8 C7 H7 120.0 . .
C2 C8 C1 118(2) 5_567 5_567
C2 C8 C7 81(2) 5_567 .
C1 C8 C7 37.0(6) 5_567 .
C2 C8 C9 159(2) 5_567 .
C1 C8 C9 83.0(6) 5_567 .
C7 C8 C9 120.0 . .
C2 C8 C3 72.2(19) 5_567 5_567
C1 C8 C3 169.5(10) 5_567 5_567
C7 C8 C3 153.5(8) . 5_567
C9 C8 C3 86.6(8) . 5_567
C2 C8 C12 37.0(19) 5_567 .
C1 C8 C12 155.3(8) 5_567 .
C7 C8 C12 118.2(6) . .
C9 C8 C12 121.8(6) . .
C3 C8 C12 35.2(6) 5_567 .
C2 C8 C10 168(2) 5_567 5_567
C1 C8 C10 49.7(7) 5_567 5_567
C7 C8 C10 86.7(5) . 5_567
C9 C8 C10 33.3(5) . 5_567
C3 C8 C10 119.9(9) 5_567 5_567
C12 C8 C10 155.1(7) . 5_567
C9 C9 C10 100.9(13) 5_567 5_567
C9 C9 C4 76.9(14) 5_567 .
C10 C9 C4 24.0(6) 5_567 .
C9 C9 C8 163.0(14) 5_567 .
C10 C9 C8 96.1(6) 5_567 .
C4 C9 C8 120.0 . .
C9 C9 C10 43.0(9) 5_567 .
C10 C9 C10 143.9(7) 5_567 .
C4 C9 C10 120.0(7) . .
C8 C9 C10 120.0(7) . .
C9 C9 C4 68.3(11) 5_567 5_567
C10 C9 C4 169.0(8) 5_567 5_567
C4 C9 C4 145.2(5) . 5_567
C8 C9 C4 94.7(5) . 5_567
C10 C9 C4 25.3(4) . 5_567
C9 C9 C1 158.7(15) 5_567 5_567
C10 C9 C1 57.9(8) 5_567 5_567
C4 C9 C1 81.8(5) . 5_567
C8 C9 C1 38.2(5) . 5_567
C10 C9 C1 158.2(9) . 5_567
C4 C9 C1 133.0(7) 5_567 5_567
C4 C10 C9 116.5(19) 5_567 5_567
C4 C10 C1 158(2) 5_567 .
C9 C10 C1 84.5(8) 5_567 .
C4 C10 C9 80.5(17) 5_567 .
C9 C10 C9 36.1(8) 5_567 .
C1 C10 C9 120.6(10) . .
C4 C10 C5 73.6(17) 5_567 5_567
C9 C10 C5 169.0(12) 5_567 5_567
C1 C10 C5 85.1(10) . 5_567
C9 C10 C5 153.9(7) . 5_567
C4 C10 C11 39.0(12) 5_567 .
C9 C10 C11 155.1(10) 5_567 .
C1 C10 C11 120.3(11) . .
C9 C10 C11 119.0(9) . .
C5 C10 C11 35.5(8) 5_567 .
C4 C10 C8 166(2) 5_567 5_567
C9 C10 C8 50.6(5) 5_567 5_567
C1 C10 C8 33.9(7) . 5_567
C9 C10 C8 86.7(7) . 5_567
C5 C10 C8 119.0(7) 5_567 5_567
C11 C10 C8 154.2(10) . 5_567
C5 C11 C4 89.1(11) 5_567 5_567
C5 C11 O1 53.2(9) 5_567 .
C4 C11 O1 142.1(10) 5_567 .
C5 C11 N2 170.4(15) 5_567 .
C4 C11 N2 96.9(8) 5_567 .
O1 C11 N2 120.9(10) . .
C5 C11 C10 68.3(13) 5_567 .
C4 C11 C10 21.6(6) 5_567 .
O1 C11 C10 120.8(10) . .
N2 C11 C10 118.3(8) . .
C5 C11 C3 145.8(14) 5_567 5_567
C4 C11 C3 57.8(7) 5_567 5_567
O1 C11 C3 159.9(10) . 5_567
N2 C11 C3 39.2(5) . 5_567
C10 C11 C3 79.3(7) . 5_567
C3 C12 C2 88.3(16) 5_567 5_567
C3 C12 O2 165.9(18) 5_567 .
C2 C12 O2 104.7(13) 5_567 .
C3 C12 N2 48.8(13) 5_567 .
C2 C12 N2 136.5(13) 5_567 .
O2 C12 N2 118.7(9) . .
C3 C12 C8 68.4(14) 5_567 .
C2 C12 C8 19.8(8) 5_567 .
O2 C12 C8 124.5(9) . .
N2 C12 C8 116.8(8) . .
N2 C13 C29 113.5(6) . .
N2 C13 H13A 108.9 . .
C29 C13 H13A 108.9 . .
N2 C13 H13B 108.9 . .
C29 C13 H13B 108.9 . .
H13A C13 H13B 107.7 . .
O4 C14 H14A 109.5 . .
O4 C14 H14B 109.5 . .
H14A C14 H14B 109.5 . .
O4 C14 H14C 109.5 . .
H14A C14 H14C 109.5 . .
H14B C14 H14C 109.5 . .
O3 C29 O4 125.8(6) . .
O3 C29 C13 122.8(7) . .
O4 C29 C13 110.6(6) . .
O3 C29 H4A 110.0 . .
O4 C29 H4A 42.9 . .
C13 C29 H4A 104.1 . .
C24 C15 C16 120.3(5) . .
C24 C15 H15A 119.9 . .
C16 C15 H15A 119.9 . .
C17 C16 C15 120.7(5) . .
C17 C16 H16A 119.6 . .
C15 C16 H16A 119.6 . .
C16 C17 C18 121.1(5) . .
C16 C17 H17A 119.5 . .
C18 C17 H17A 119.5 . .
C17 C18 C23 118.8(5) . .
C17 C18 C19 122.9(5) . .
C23 C18 C19 118.3(5) . .
C20 C19 C18 121.0(5) . .
C20 C19 H19A 119.5 . .
C18 C19 H19A 119.5 . .
C19 C20 C21 121.0(5) . .
C19 C20 H20A 119.5 . .
C21 C20 H20A 119.5 . .
C22 C21 C20 120.3(5) . .
C22 C21 H21A 119.9 . .
C20 C21 H21A 119.9 . .
C21 C22 C23 119.7(5) . .
C21 C22 C26 119.5(4) . .
C23 C22 C26 120.8(4) . .
C24 C23 C22 120.7(4) . .
C24 C23 C18 119.6(4) . .
C22 C23 C18 119.7(4) . .
C15 C24 C23 119.5(5) . .
C15 C24 C25 120.5(4) . .
C23 C24 C25 120.0(4) . .
O5 C25 N1 119.6(5) . .
O5 C25 C24 123.3(5) . .
N1 C25 C24 117.1(4) . .
O6 C26 N1 119.3(5) . .
O6 C26 C22 124.3(5) . .
N1 C26 C22 116.4(4) . .
O7 C27 O8 121.1(4) . .
O7 C27 C28 120.8(4) . .
O8 C27 C28 118.0(4) . .
O7 C27 Eu1 59.1(2) . .
O8 C27 Eu1 62.48(19) . .
C28 C27 Eu1 173.9(3) . .
N1 C28 C27 112.6(4) . .
N1 C28 H28A 109.1 . .
C27 C28 H28A 109.1 . .
N1 C28 H28B 109.1 . .
C27 C28 H28B 109.1 . .
H28A C28 H28B 107.8 . .

loop_
_geom_bond_atom_site_label_1
_geom_bond_atom_site_label_2
_geom_bond_distance
_geom_bond_site_symmetry_2
Eu1 O9 2.391(4) .
Eu1 O4 2.408(3) .
Eu1 O4 2.408(3) 2_556
Eu1 O8 2.441(3) 5_556
Eu1 O8 2.441(3) 6_556
Eu1 O7 2.479(3) 2_556
Eu1 O7 2.479(3) .
Eu1 O8 2.551(3) 2_556
Eu1 O8 2.551(3) .
Eu1 C27 2.875(4) 2_556
Eu1 C27 2.875(4) .
Eu1 Eu1 4.1999(8) 5_556
Eu1 H4A 2.7686 .
O1 C5 0.985(15) 5_567
O1 C11 1.212(11) .
O2 C12 1.223(11) .
O2 C2 1.807(14) 5_567
O3 C29 1.223(8) .
O4 C14 1.180(13) .
O4 C29 1.344(8) .
O4 H4A 0.9441 .
O5 C25 1.219(5) .
O6 C26 1.211(5) .
O7 C27 1.244(5) .
O8 C27 1.273(5) .
O8 Eu1 2.441(3) 5_556
O9 H9A 0.8666 .
N1 C26 1.393(6) .
N1 C25 1.402(6) .
N1 C28 1.454(6) .
N2 C3 1.060(15) 5_567
N2 C11 1.377(11) .
N2 C12 1.407(13) .
N2 C13 1.461(9) .
N2 C4 1.849(9) 5_567
C1 C7 0.844(12) 5_567
C1 C8 1.01(2) 5_567
C1 C10 1.372(14) .
C1 C2 1.390(17) .
C1 C6 1.416(18) 5_567
C1 C9 1.613(11) 5_567
C1 H1 0.9598 .
C2 C3 1.35(2) .
C2 O2 1.807(14) 5_567
C2 H2 0.9300 .
C3 C4 1.427(16) .
C3 H3 0.9300 .
C4 C10 0.631(8) 5_567
C4 C11 1.079(15) 5_567
C4 C9 1.3897 .
C4 C5 1.3902 .
C4 C9 1.457(19) 5_567
C4 N2 1.849(9) 5_567
C5 C6 1.3902 .
C5 H5 0.9300 .
C6 C7 1.3900 .
C6 H6 0.9300 .
C7 C8 1.3900 .
C7 H7 0.9300 .
C8 C2 0.595(11) 5_567
C8 C1 1.005(14) 5_567
C8 C9 1.3903 .
C8 C3 1.405(18) 5_567
C8 C12 1.468(11) .
C8 C10 1.789(8) 5_567
C9 C9 0.853(11) 5_567
C9 C10 0.988(13) 5_567
C9 C10 1.422(12) .
C9 C4 1.457(16) 5_567
C9 C1 1.613(11) 5_567
C10 C4 0.631(8) 5_567
C10 C9 0.988(15) 5_567
C10 C5 1.430(15) 5_567
C10 C11 1.494(13) .
C10 C8 1.789(12) 5_567
C11 C5 0.895(19) 5_567
C11 C4 1.079(15) 5_567
C11 C3 1.67(2) 5_567
C12 C3 0.871(15) 5_567
C12 C2 1.055(18) 5_567
C13 C29 1.506(10) .
C13 H13A 0.9700 .
C13 H13B 0.9700 .
C14 H14A 0.9600 .
C14 H14B 0.9600 .
C14 H14C 0.9600 .
C29 H4A 1.2155 .
C15 C24 1.379(6) .
C15 C16 1.397(7) .
C15 H15A 0.9300 .
C16 C17 1.338(8) .
C16 H16A 0.9300 .
C17 C18 1.405(7) .
C17 H17A 0.9300 .
C18 C23 1.406(6) .
C18 C19 1.417(7) .
C19 C20 1.340(7) .
C19 H19A 0.9300 .
C20 C21 1.388(7) .
C20 H20A 0.9300 .
C21 C22 1.378(6) .
C21 H21A 0.9300 .
C22 C23 1.404(5) .
C22 C26 1.460(6) .
C23 C24 1.403(6) .
C24 C25 1.456(6) .
C27 C28 1.522(6) .
C28 H28A 0.9700 .
C28 H28B 0.9700 .

loop_
_geom_hbond_atom_site_label_D
_geom_hbond_atom_site_label_H
_geom_hbond_atom_site_label_A
_geom_hbond_distance_DH
_geom_hbond_distance_HA
_geom_hbond_distance_DA
_geom_hbond_angle_DHA
_geom_hbond_site_symmetry_A
O9 H9A O4 0.87 1.86 2.710(3) 166.5 6
O4 H4A O3 0.94 1.82 2.689(6) 151.8 2_556
